data_7157817
loop_
_publ_author_name
'Ichikawa, Yuki'
'Hiramatsu, Michiaki'
'Mita, Yusuke'
'Makishima, Makoto'
'Matsumoto, Yotaro'
'Masumoto, Yui'
'Muranaka, Atsuya'
'Uchiyama, Masanobu'
'Hashimoto, Yuichi'
'Ishikawa, Minoru'

_publ_section_title
;
 <i>meta</i>-Non-flat substituents: a novel molecular design to improve
 aqueous solubility in small molecule drug discovery.
;
_journal_issue 2
_journal_name_full 'Organic &amp; biomolecular chemistry'
_journal_page_first 446
_journal_page_last 456
_journal_paper_doi 10.1039/d0ob02083d
_journal_volume 19
_journal_year 2021
_chemical_formula_moiety 'C8 H10 O4 S2'
_chemical_formula_sum 'C8 H10 O4 S2'
_chemical_formula_weight 234.28
_chemical_melting_point 537
_chemical_name_systematic 1,4-Bis(methaneslufonyl)benzene
_space_group_crystal_system triclinic
_space_group_IT_number 2
_space_group_name_Hall '-P 1'
_space_group_name_H-M_alt 'P -1'
_atom_sites_solution_hydrogens difmap
_atom_sites_solution_primary direct
_atom_sites_solution_secondary difmap
_audit_creation_method SHELXL-2014
_audit_update_record
;
2018-03-08 deposited with the CCDC.	2020-11-27 downloaded from the CCDC.
;
_cell_angle_alpha 86.1628(1)
_cell_angle_beta 88.9324(1)
_cell_angle_gamma 82.6823(1)
_cell_formula_units_Z 1
_cell_length_a 5.3453(1)
_cell_length_b 6.6576(1)
_cell_length_c 6.9904(1)
_cell_measurement_reflns_used 5393
_cell_measurement_temperature 90
_cell_measurement_theta_max 30.034
_cell_measurement_theta_min 2.921
_cell_volume 246.174(7)
_computing_cell_refinement HKL2000
_computing_data_collection CrystalClear
_computing_data_reduction HKL2000
_computing_molecular_graphics SV
_computing_publication_material 'SHELXL-2014 (Sheldrick, 2014)'
_computing_structure_refinement 'SHELXL-2014 (Sheldrick, 2014)'
_computing_structure_solution SIR2004
_diffrn_ambient_temperature 90
_diffrn_detector_area_resol_mean 7.31
_diffrn_measured_fraction_theta_full 1.000
_diffrn_measured_fraction_theta_max 0.999
_diffrn_measurement_device_type 'Rigaku AFC-8 with Saturn70 CCD'
_diffrn_measurement_method \w-scan
_diffrn_radiation_type MoK\a
_diffrn_radiation_wavelength 0.71073
_diffrn_reflns_av_R_equivalents 0.0335
_diffrn_reflns_av_unetI/netI 0.0403
_diffrn_reflns_Laue_measured_fraction_full 1.000
_diffrn_reflns_Laue_measured_fraction_max 0.999
_diffrn_reflns_limit_h_max 7
_diffrn_reflns_limit_h_min -7
_diffrn_reflns_limit_k_max 9
_diffrn_reflns_limit_k_min -9
_diffrn_reflns_limit_l_max 9
_diffrn_reflns_limit_l_min -9
_diffrn_reflns_number 5392
_diffrn_reflns_point_group_measured_fraction_full 1.000
_diffrn_reflns_point_group_measured_fraction_max 0.999
_diffrn_reflns_theta_full 25.242
_diffrn_reflns_theta_max 30.034
_diffrn_reflns_theta_min 2.921
_diffrn_source 'Fine-focus rotating anode'
_exptl_absorpt_coefficient_mu 0.525
_exptl_absorpt_correction_T_max 0.96924
_exptl_absorpt_correction_T_min 0.95851
_exptl_absorpt_correction_type multi-scan
_exptl_absorpt_process_details
;
 MULABS - Empirical Correction for Absorption Anisotropy.
 R.H. Blessing, Acta Cryst. (1995), A51, 33-38.
;
_exptl_crystal_colour colourless
_exptl_crystal_density_diffrn 1.580
_exptl_crystal_description plate
_exptl_crystal_F_000 122
_exptl_crystal_recrystallization_method 'Re-crystallisation from solvent'
_exptl_crystal_size_max 0.07
_exptl_crystal_size_mid 0.04
_exptl_crystal_size_min 0.03
_refine_diff_density_max 0.380
_refine_diff_density_min -0.481
_refine_diff_density_rms 0.065
_refine_ls_extinction_method none
_refine_ls_goodness_of_fit_ref 1.050
_refine_ls_hydrogen_treatment refall
_refine_ls_matrix_type full
_refine_ls_number_parameters 84
_refine_ls_number_reflns 1447
_refine_ls_number_restraints 0
_refine_ls_restrained_S_all 1.050
_refine_ls_R_factor_all 0.0380
_refine_ls_R_factor_gt 0.0312
_refine_ls_shift/su_max 0.000
_refine_ls_shift/su_mean 0.000
_refine_ls_structure_factor_coef Fsqd
_refine_ls_weighting_details 'w=1/[\s^2^(Fo^2^)+(0.0252P)^2^+0.1238P] where P=(Fo^2^+2Fc^2^)/3'
_refine_ls_weighting_scheme calc
_refine_ls_wR_factor_gt 0.0723
_refine_ls_wR_factor_ref 0.0754
_reflns_Friedel_coverage 0.000
_reflns_number_gt 1263
_reflns_number_total 1447
_reflns_threshold_expression 'I > 2\s(I)'
_cod_data_source_file d0ob02083d2.cif
_cod_data_source_block CY012
_cod_depositor_comments 'Adding full bibliography for 7157808--7157819.cif.'
_cod_database_code 7157817
_shelx_space_group_comment
;
The symmetry employed for this shelxl refinement is uniquely defined
by the following loop, which should always be used as a source of
symmetry information in preference to the above space-group names.
They are only intended as comments.
;
_shelx_estimated_absorpt_t_min 0.964
_shelx_estimated_absorpt_t_max 0.984
_shelxl_version_number 2014-3

loop_
_space_group_symop_operation_xyz
'x, y, z'
'-x, -y, -z'

loop_
_atom_site_label
_atom_site_type_symbol
_atom_site_fract_x
_atom_site_fract_y
_atom_site_fract_z
_atom_site_U_iso_or_equiv
_atom_site_adp_type
_atom_site_occupancy
_atom_site_site_symmetry_order
_atom_site_calc_flag
_atom_site_refinement_flags_posn
_atom_site_refinement_flags_adp
_atom_site_refinement_flags_occupancy
_atom_site_disorder_assembly
_atom_site_disorder_group
S1 S 0.16761(6) 0.82357(5) 0.22938(5) 0.01381(11) Uani 1 1 d . . . . .
O1 O 0.1896(2) 0.75568(17) 0.03627(15) 0.0206(2) Uani 1 1 d . . . . .
O2 O -0.08141(19) 0.86038(16) 0.31479(16) 0.0180(2) Uani 1 1 d . . . . .
C1 C 0.3541(3) 0.6397(2) 0.3820(2) 0.0134(3) Uani 1 1 d . . . . .
C2 C 0.5509(3) 0.5143(2) 0.3020(2) 0.0160(3) Uani 1 1 d . . . . .
H2 H 0.583(4) 0.523(3) 0.166(3) 0.023(5) Uiso 1 1 d . . . . .
C3 C 0.6992(3) 0.3717(2) 0.4212(2) 0.0161(3) Uani 1 1 d . . . . .
H3 H 0.836(4) 0.278(3) 0.369(3) 0.028(5) Uiso 1 1 d . . . . .
C4 C 0.3168(3) 1.0464(2) 0.2371(2) 0.0172(3) Uani 1 1 d . . . . .
H4A H 0.223(4) 1.145(3) 0.149(3) 0.025(5) Uiso 1 1 d . . . . .
H4B H 0.497(4) 1.016(3) 0.199(3) 0.027(5) Uiso 1 1 d . . . . .
H4C H 0.298(4) 1.090(3) 0.364(3) 0.026(5) Uiso 1 1 d . . . . .

loop_
_atom_site_aniso_label
_atom_site_aniso_U_11
_atom_site_aniso_U_22
_atom_site_aniso_U_33
_atom_site_aniso_U_23
_atom_site_aniso_U_13
_atom_site_aniso_U_12
S1 0.01290(18) 0.01416(17) 0.01352(18) 0.00018(12) -0.00245(12) 0.00132(12)
O1 0.0239(6) 0.0222(5) 0.0141(5) -0.0028(4) -0.0045(4) 0.0043(4)
O2 0.0116(5) 0.0202(5) 0.0210(6) 0.0021(4) -0.0008(4) 0.0008(4)
C1 0.0119(6) 0.0125(6) 0.0152(7) 0.0006(5) -0.0022(5) 0.0001(5)
C2 0.0174(7) 0.0170(6) 0.0126(7) -0.0006(5) -0.0007(5) 0.0014(5)
C3 0.0157(7) 0.0164(6) 0.0151(7) -0.0009(5) 0.0003(5) 0.0023(5)
C4 0.0151(7) 0.0163(6) 0.0194(7) 0.0024(6) -0.0010(6) -0.0004(5)

loop_
_atom_type_symbol
_atom_type_description
_atom_type_scat_dispersion_real
_atom_type_scat_dispersion_imag
_atom_type_scat_source
C C 0.0033 0.0016 'International Tables Vol C Tables 4.2.6.8 and 6.1.1.4'
H H 0.0000 0.0000 'International Tables Vol C Tables 4.2.6.8 and 6.1.1.4'
O O 0.0106 0.0060 'International Tables Vol C Tables 4.2.6.8 and 6.1.1.4'
S S 0.1246 0.1234 'International Tables Vol C Tables 4.2.6.8 and 6.1.1.4'

loop_
_geom_angle_atom_site_label_1
_geom_angle_atom_site_label_2
_geom_angle_atom_site_label_3
_geom_angle
_geom_angle_site_symmetry_1
_geom_angle_site_symmetry_3
_geom_angle_publ_flag
O2 S1 O1 118.39(7) . . ?
O2 S1 C4 108.71(7) . . ?
O1 S1 C4 108.80(7) . . ?
O2 S1 C1 107.99(6) . . ?
O1 S1 C1 107.79(6) . . ?
C4 S1 C1 104.26(7) . . ?
C2 C1 C3 121.96(13) . 2_666 ?
C2 C1 S1 118.93(11) . . ?
C3 C1 S1 119.10(11) 2_666 . ?
C1 C2 C3 119.13(13) . . ?
C1 C2 H2 120.7(12) . . ?
C3 C2 H2 120.2(12) . . ?
C2 C3 C1 118.91(13) . 2_666 ?
C2 C3 H3 121.4(12) . . ?
C1 C3 H3 119.6(12) 2_666 . ?
S1 C4 H4A 105.0(11) . . ?
S1 C4 H4B 109.4(11) . . ?
H4A C4 H4B 112.5(16) . . ?
S1 C4 H4C 107.6(12) . . ?
H4A C4 H4C 110.1(16) . . ?
H4B C4 H4C 111.9(16) . . ?

loop_
_geom_bond_atom_site_label_1
_geom_bond_atom_site_label_2
_geom_bond_distance
_geom_bond_site_symmetry_2
_geom_bond_publ_flag
S1 O2 1.4475(11) . ?
S1 O1 1.4500(11) . ?
S1 C4 1.7757(15) . ?
S1 C1 1.7845(14) . ?
C1 C2 1.3911(19) . ?
C1 C3 1.398(2) 2_666 ?
C2 C3 1.397(2) . ?
C2 H2 0.959(19) . ?
C3 C1 1.398(2) 2_666 ?
C3 H3 0.98(2) . ?
C4 H4A 0.96(2) . ?
C4 H4B 0.99(2) . ?
C4 H4C 0.95(2) . ?

loop_
_geom_torsion_atom_site_label_1
_geom_torsion_atom_site_label_2
_geom_torsion_atom_site_label_3
_geom_torsion_atom_site_label_4
_geom_torsion
_geom_torsion_site_symmetry_1
_geom_torsion_site_symmetry_2
_geom_torsion_site_symmetry_3
_geom_torsion_site_symmetry_4
_geom_torsion_publ_flag
O2 S1 C1 C2 152.09(11) . . . . ?
O1 S1 C1 C2 23.10(13) . . . . ?
C4 S1 C1 C2 -92.41(13) . . . . ?
O2 S1 C1 C3 -28.96(13) . . . 2_666 ?
O1 S1 C1 C3 -157.95(12) . . . 2_666 ?
C4 S1 C1 C3 86.54(13) . . . 2_666 ?
C3 C1 C2 C3 0.4(2) 2_666 . . . ?
S1 C1 C2 C3 179.28(11) . . . . ?
C1 C2 C3 C1 -0.4(2) . . . 2_666 ?
